data_2212112
loop_
_publ_author_name
'Lyakhov, Alexander S.'
'Grigoriev, Yuri V. '
'Ivashkevich, Ludmila S.'
'Gaponik, Pavel N.'

_publ_section_title
;
 Potassium 2-(1<i>H</i>-tetrazol-1-yl)ethanesulfonate
;
_journal_coeditor_code CS2027
_journal_issue 2
_journal_name_full 'Acta Crystallographica Section E'
_journal_page_first m495
_journal_page_last m497
_journal_paper_doi 10.1107/S1600536807001201
_journal_volume 63
_journal_year 2007
_chemical_formula_iupac 'K +, C3 H5 N4 O3 S -'
_chemical_formula_moiety 'K +, C3 H5 N4 O3 S -'
_chemical_formula_sum 'C3 H5 K N4 O3 S'
_chemical_formula_weight 216.27
_chemical_name_systematic
;
Potassium 2-(1H-tetrazol-1-yl)ethanesulfonate
;
_space_group_IT_number 14
_symmetry_cell_setting monoclinic
_symmetry_space_group_name_Hall '-P 2ybc'
_symmetry_space_group_name_H-M 'P 1 21/c 1'
_atom_sites_solution_hydrogens geom
_atom_sites_solution_primary direct
_atom_sites_solution_secondary difmap
_audit_creation_method SHELXL-97
_cell_angle_alpha 90.00
_cell_angle_beta 110.08(2)
_cell_angle_gamma 90.00
_cell_formula_units_Z 4
_cell_length_a 10.328(3)
_cell_length_b 9.593(3)
_cell_length_c 8.480(2)
_cell_measurement_reflns_used 25
_cell_measurement_temperature 294(2)
_cell_measurement_theta_max 18.9
_cell_measurement_theta_min 17.2
_cell_volume 789.1(4)
_computing_cell_refinement 'R3m Software'
_computing_data_collection 'R3m Software (Nicolet, 1980)'
_computing_data_reduction 'R3m Software'
_computing_molecular_graphics
;
ORTEP-3 for Windows (Farrugia, 1997) and
PLATON (Spek, 2003)
;
_computing_publication_material
;
SHELXL97 and PLATON
;
_computing_structure_refinement 'SHELXL97 (Sheldrick, 1997)'
_computing_structure_solution 'SIR97 (Altomare <i>et al.</i>,  1999)'
_diffrn_ambient_temperature 294(2)
_diffrn_measured_fraction_theta_full 1.000
_diffrn_measured_fraction_theta_max 1.000
_diffrn_measurement_device_type 'Nicolet R3m four-circle'
_diffrn_measurement_method \w/2\q
_diffrn_radiation_monochromator graphite
_diffrn_radiation_source 'fine-focus sealed tube'
_diffrn_radiation_type MoK\a
_diffrn_radiation_wavelength 0.71073
_diffrn_reflns_av_R_equivalents 0.0128
_diffrn_reflns_av_sigmaI/netI 0.0156
_diffrn_reflns_limit_h_max 14
_diffrn_reflns_limit_h_min -13
_diffrn_reflns_limit_k_max 0
_diffrn_reflns_limit_k_min -13
_diffrn_reflns_limit_l_max 0
_diffrn_reflns_limit_l_min -11
_diffrn_reflns_number 2460
_diffrn_reflns_theta_full 30.06
_diffrn_reflns_theta_max 30.06
_diffrn_reflns_theta_min 2.10
_diffrn_standards_decay_% 0
_diffrn_standards_interval_count 100
_diffrn_standards_number 3
_exptl_absorpt_coefficient_mu 0.910
_exptl_absorpt_correction_T_max 0.9307
_exptl_absorpt_correction_T_min 0.6902
_exptl_absorpt_correction_type psi-scan
_exptl_absorpt_process_details '(North <i>et al.</i>,  1968)'
_exptl_crystal_colour colourless
_exptl_crystal_density_diffrn 1.820
_exptl_crystal_density_method 'not measured'
_exptl_crystal_description plate
_exptl_crystal_F_000 440
_exptl_crystal_size_max 0.44
_exptl_crystal_size_mid 0.42
_exptl_crystal_size_min 0.08
_refine_diff_density_max 0.476
_refine_diff_density_min -0.413
_refine_ls_extinction_method none
_refine_ls_goodness_of_fit_ref 1.047
_refine_ls_hydrogen_treatment constr
_refine_ls_matrix_type full
_refine_ls_number_parameters 109
_refine_ls_number_reflns 2314
_refine_ls_number_restraints 0
_refine_ls_restrained_S_all 1.047
_refine_ls_R_factor_all 0.0394
_refine_ls_R_factor_gt 0.0348
_refine_ls_shift/su_max 0.001
_refine_ls_shift/su_mean 0.000
_refine_ls_structure_factor_coef Fsqd
_refine_ls_weighting_details 'calc w=1/[\s^2^(Fo^2^)+(0.0602P)^2^+0.3192P] where P=(Fo^2^+2Fc^2^)/3'
_refine_ls_weighting_scheme calc
_refine_ls_wR_factor_gt 0.0989
_refine_ls_wR_factor_ref 0.1036
_reflns_number_gt 2027
_reflns_number_total 2314
_reflns_threshold_expression I>2\s(I)
_cod_data_source_file cs2027.cif
_cod_data_source_block I
_cod_original_sg_symbol_H-M 'P 21/c'
_cod_database_code 2212112
_cod_database_fobs_code 2212112

loop_
_symmetry_equiv_pos_as_xyz
'x, y, z'
'-x, y+1/2, -z+1/2'
'-x, -y, -z'
'x, -y-1/2, z-1/2'

loop_
_atom_site_type_symbol
_atom_site_label
_atom_site_fract_x
_atom_site_fract_y
_atom_site_fract_z
_atom_site_U_iso_or_equiv
_atom_site_adp_type
_atom_site_calc_flag
_atom_site_refinement_flags
_atom_site_occupancy
K K1 0.56943(4) -0.27877(4) 0.03188(5) 0.03865(12) Uani d . 1
S S1 0.66821(4) 0.06827(4) 0.32663(5) 0.03157(12) Uani d . 1
O O1 0.61345(15) 0.20489(15) 0.2693(2) 0.0494(3) Uani d . 1
O O2 0.66194(18) 0.03903(19) 0.4913(2) 0.0605(4) Uani d . 1
O O3 0.60882(17) -0.0403(2) 0.2075(3) 0.0734(6) Uani d . 1
N N1 0.84786(15) 0.00622(16) 0.0727(2) 0.0380(3) Uani d . 1
N N2 0.92025(18) -0.11325(19) 0.1069(2) 0.0496(4) Uani d . 1
N N3 0.86828(19) -0.19324(19) -0.0221(2) 0.0487(4) Uani d . 1
N N4 0.76321(19) -0.12886(19) -0.1409(2) 0.0508(4) Uani d . 1
C C5 0.7535(2) -0.0053(2) -0.0791(3) 0.0492(5) Uani d . 1
H H5 0.6903 0.0633 -0.1334 0.059 Uiso calc R 1
C C6 0.8752(2) 0.1177(2) 0.1966(3) 0.0494(5) Uani d . 1
H H6A 0.8186 0.1978 0.1469 0.059 Uiso calc R 1
H H6B 0.9710 0.1456 0.2284 0.059 Uiso calc R 1
C C7 0.84524(17) 0.0732(2) 0.3533(2) 0.0404(4) Uani d . 1
H H7A 0.8911 0.1372 0.4438 0.049 Uiso calc R 1
H H7B 0.8842 -0.0187 0.3868 0.049 Uiso calc R 1

loop_
_atom_site_aniso_label
_atom_site_aniso_U_11
_atom_site_aniso_U_22
_atom_site_aniso_U_33
_atom_site_aniso_U_12
_atom_site_aniso_U_13
_atom_site_aniso_U_23
K1 0.0429(2) 0.0358(2) 0.0358(2) -0.00489(14) 0.01173(15) -0.00169(13)
S1 0.03061(19) 0.02519(19) 0.0389(2) -0.00057(12) 0.01187(15) -0.00131(14)
O1 0.0492(8) 0.0386(7) 0.0600(9) 0.0128(6) 0.0181(7) 0.0149(6)
O2 0.0683(10) 0.0654(10) 0.0596(9) 0.0142(8) 0.0371(8) 0.0240(8)
O3 0.0462(8) 0.0679(11) 0.1066(14) -0.0215(8) 0.0269(9) -0.0542(11)
N1 0.0380(7) 0.0347(7) 0.0441(8) -0.0016(5) 0.0176(6) -0.0008(6)
N2 0.0468(9) 0.0479(9) 0.0498(9) 0.0118(7) 0.0114(7) -0.0005(7)
N3 0.0536(10) 0.0412(8) 0.0525(10) 0.0072(7) 0.0198(8) -0.0017(7)
N4 0.0558(10) 0.0456(9) 0.0443(8) -0.0016(8) 0.0088(7) -0.0021(7)
C5 0.0502(10) 0.0408(9) 0.0497(10) 0.0060(8) 0.0084(8) 0.0053(8)
C6 0.0517(10) 0.0428(10) 0.0644(12) -0.0175(8) 0.0335(9) -0.0162(9)
C7 0.0286(7) 0.0479(10) 0.0418(9) -0.0016(6) 0.0082(6) -0.0087(7)

loop_
_atom_type_symbol
_atom_type_description
_atom_type_scat_dispersion_real
_atom_type_scat_dispersion_imag
_atom_type_scat_source
C C 0.0033 0.0016 'International Tables Vol C Tables 4.2.6.8 and 6.1.1.4'
H H 0.0000 0.0000 'International Tables Vol C Tables 4.2.6.8 and 6.1.1.4'
N N 0.0061 0.0033 'International Tables Vol C Tables 4.2.6.8 and 6.1.1.4'
O O 0.0106 0.0060 'International Tables Vol C Tables 4.2.6.8 and 6.1.1.4'
S S 0.1246 0.1234 'International Tables Vol C Tables 4.2.6.8 and 6.1.1.4'
K K 0.2009 0.2494 'International Tables Vol C Tables 4.2.6.8 and 6.1.1.4'

loop_
_geom_angle_atom_site_label_1
_geom_angle_atom_site_label_2
_geom_angle_atom_site_label_3
_geom_angle_site_symmetry_1
_geom_angle_site_symmetry_3
_geom_angle
O3 K1 O1 . 3_655 102.99(6)
O3 K1 O2 . 4 148.71(6)
O1 K1 O2 3_655 4 106.36(5)
O3 K1 O2 . 2_645 120.91(5)
O1 K1 O2 3_655 2_645 78.60(5)
O2 K1 O2 4 2_645 75.98(6)
O3 K1 O1 . 2_645 74.44(5)
O1 K1 O1 3_655 2_645 100.27(5)
O2 K1 O1 4 2_645 110.16(5)
O2 K1 O1 2_645 2_645 48.09(4)
O3 K1 N4 . 4_556 79.00(7)
O1 K1 N4 3_655 4_556 177.54(5)
O2 K1 N4 4 4_556 71.96(5)
O2 K1 N4 2_645 4_556 99.17(6)
O1 K1 N4 2_645 4_556 78.82(5)
O3 K1 N4 . . 82.61(6)
O1 K1 N4 3_655 . 78.06(5)
O2 K1 N4 4 . 92.99(5)
O2 K1 N4 2_645 . 150.08(5)
O1 K1 N4 2_645 . 156.06(4)
N4 K1 N4 4_556 . 103.71(6)
O3 K1 N3 . . 84.05(5)
O1 K1 N3 3_655 . 100.57(5)
O2 K1 N3 4 . 80.19(5)
O2 K1 N3 2_645 . 154.77(5)
O1 K1 N3 2_645 . 152.85(4)
N4 K1 N3 4_556 . 81.00(5)
N4 K1 N3 . . 23.52(4)
O3 K1 O3 . 4 148.04(6)
O1 K1 O3 3_655 4 66.84(4)
O2 K1 O3 4 4 44.54(5)
O2 K1 O3 2_645 4 87.83(5)
O1 K1 O3 2_645 4 135.88(4)
N4 K1 O3 4_556 4 112.21(5)
N4 K1 O3 . 4 65.84(5)
N3 K1 O3 . 4 69.18(5)
O3 S1 O1 . . 113.50(12)
O3 S1 O2 . . 112.90(13)
O1 S1 O2 . . 111.01(10)
O3 S1 C7 . . 106.47(9)
O1 S1 C7 . . 106.73(9)
O2 S1 C7 . . 105.61(10)
S1 O1 K1 . 3_655 128.53(9)
S1 O1 K1 . 2_655 96.33(7)
K1 O1 K1 3_655 2_655 98.64(5)
S1 O2 K1 . 4_556 115.55(11)
S1 O2 K1 . 2_655 97.23(8)
K1 O2 K1 4_556 2_655 104.02(6)
S1 O3 K1 . . 163.11(12)
S1 O3 K1 . 4_556 86.65(10)
K1 O3 K1 . 4_556 88.63(6)
C5 N1 N2 . . 107.88(16)
C5 N1 C6 . . 131.10(18)
N2 N1 C6 . . 120.94(17)
N3 N2 N1 . . 106.56(16)
N2 N3 N4 . . 110.72(16)
N2 N3 K1 . . 99.40(13)
N4 N3 K1 . . 70.98(11)
C5 N4 N3 . . 105.48(17)
C5 N4 K1 . 4 121.80(13)
N3 N4 K1 . 4 132.64(13)
C5 N4 K1 . . 94.45(14)
N3 N4 K1 . . 85.50(12)
K1 N4 K1 4 . 88.09(5)
N4 C5 N1 . . 109.36(18)
N4 C5 H5 . . 125.3
N1 C5 H5 . . 125.3
N1 C6 C7 . . 112.07(16)
N1 C6 H6A . . 109.2
C7 C6 H6A . . 109.2
N1 C6 H6B . . 109.2
C7 C6 H6B . . 109.2
H6A C6 H6B . . 107.9
C6 C7 S1 . . 114.03(14)
C6 C7 H7A . . 108.7
S1 C7 H7A . . 108.7
C6 C7 H7B . . 108.7
S1 C7 H7B . . 108.7
H7A C7 H7B . . 107.6

loop_
_geom_bond_atom_site_label_1
_geom_bond_atom_site_label_2
_geom_bond_site_symmetry_2
_geom_bond_distance
_geom_bond_publ_flag
K1 O3 . 2.6835(17) yes
K1 O1 3_655 2.6984(17) yes
K1 O2 4 2.737(2) yes
K1 O2 2_645 2.9123(18) yes
K1 O1 2_645 2.9359(17) yes
K1 N4 4_556 2.9458(19) yes
K1 N4 . 3.199(2) yes
S1 O3 . 1.4338(16) ?
S1 O1 . 1.4439(14) ?
S1 O2 . 1.4475(16) ?
S1 C7 . 1.7642(18) ?
N1 C5 . 1.326(3) yes
N1 N2 . 1.345(2) yes
N1 C6 . 1.458(2) yes
N2 N3 . 1.292(2) yes
N3 N4 . 1.350(2) yes
N4 C5 . 1.313(3) yes
C5 H5 . 0.9300 ?
C6 C7 . 1.525(3) ?
C6 H6A . 0.9700 ?
C6 H6B . 0.9700 ?
C7 H7A . 0.9700 ?
C7 H7B . 0.9700 ?

loop_
_geom_hbond_atom_site_label_D
_geom_hbond_atom_site_label_H
_geom_hbond_atom_site_label_A
_geom_hbond_site_symmetry_A
_geom_hbond_distance_DH
_geom_hbond_distance_HA
_geom_hbond_distance_DA
_geom_hbond_angle_DHA
C5 H5 O1 4_565 0.93 2.41 3.282(3) 156

loop_
_geom_torsion_atom_site_label_1
_geom_torsion_atom_site_label_2
_geom_torsion_atom_site_label_3
_geom_torsion_atom_site_label_4
_geom_torsion_site_symmetry_1
_geom_torsion_site_symmetry_4
_geom_torsion
O3 S1 O1 K1 . 3_655 -3.96(14)
O2 S1 O1 K1 . 3_655 -132.38(11)
C7 S1 O1 K1 . 3_655 113.00(11)
K1 S1 O1 K1 2_655 3_655 -106.35(11)
K1 S1 O1 K1 4_556 3_655 -88.91(12)
O3 S1 O1 K1 . 2_655 102.39(10)
O2 S1 O1 K1 . 2_655 -26.03(10)
C7 S1 O1 K1 . 2_655 -140.64(7)
K1 S1 O1 K1 4_556 2_655 17.45(11)
K1 S1 O1 K1 3_655 2_655 106.35(11)
O3 S1 O2 K1 . 4_556 6.92(13)
O1 S1 O2 K1 . 4_556 135.66(9)
C7 S1 O2 K1 . 4_556 -109.03(10)
K1 S1 O2 K1 2_655 4_556 109.35(10)
K1 S1 O2 K1 3_655 4_556 102.72(9)
O3 S1 O2 K1 . 2_655 -102.43(10)
O1 S1 O2 K1 . 2_655 26.31(10)
C7 S1 O2 K1 . 2_655 141.62(8)
K1 S1 O2 K1 4_556 2_655 -109.35(10)
K1 S1 O2 K1 3_655 2_655 -6.63(12)
O1 S1 O3 K1 . . 153.5(4)
O2 S1 O3 K1 . . -79.1(5)
C7 S1 O3 K1 . . 36.4(5)
K1 S1 O3 K1 2_655 . -142.2(4)
K1 S1 O3 K1 4_556 . -74.0(5)
K1 S1 O3 K1 3_655 . 151.2(5)
O1 S1 O3 K1 . 4_556 -132.48(8)
O2 S1 O3 K1 . 4_556 -5.04(9)
C7 S1 O3 K1 . 4_556 110.40(8)
K1 S1 O3 K1 2_655 4_556 -68.17(6)
K1 S1 O3 K1 3_655 4_556 -134.73(4)
O1 K1 O3 S1 3_655 . -153.0(5)
O2 K1 O3 S1 4 . 6.4(6)
O2 K1 O3 S1 2_645 . 122.6(5)
O1 K1 O3 S1 2_645 . 109.8(5)
N4 K1 O3 S1 4_556 . 28.5(5)
N4 K1 O3 S1 . . -77.1(5)
N3 K1 O3 S1 . . -53.5(5)
O3 K1 O3 S1 4 . -86.1(5)
S1 K1 O3 S1 2_645 . 109.3(5)
S1 K1 O3 S1 4 . -37.7(6)
S1 K1 O3 S1 3_655 . -151.7(5)
O1 K1 O3 K1 3_655 4_556 133.24(5)
O2 K1 O3 K1 4 4_556 -67.32(11)
O2 K1 O3 K1 2_645 4_556 48.88(7)
O1 K1 O3 K1 2_645 4_556 36.02(4)
N4 K1 O3 K1 4_556 4_556 -45.30(5)
N4 K1 O3 K1 . 4_556 -150.89(5)
N3 K1 O3 K1 . 4_556 -127.25(5)
O3 K1 O3 K1 4 4_556 -159.88(9)
S1 K1 O3 K1 2_645 4_556 35.59(4)
S1 K1 O3 K1 4 4_556 -111.49(11)
S1 K1 O3 K1 3_655 4_556 134.58(3)
C5 N1 N2 N3 . . -0.5(2)
C6 N1 N2 N3 . . 176.76(16)
N1 N2 N3 N4 . . 0.1(2)
N1 N2 N3 K1 . . -72.97(15)
O3 K1 N3 N2 . . 23.66(13)
O1 K1 N3 N2 3_655 . 125.81(12)
O2 K1 N3 N2 4 . -129.20(13)
O2 K1 N3 N2 2_645 . -148.54(13)
O1 K1 N3 N2 2_645 . -13.78(18)
N4 K1 N3 N2 4_556 . -56.10(12)
N4 K1 N3 N2 . . 108.80(17)
O3 K1 N3 N2 4 . -174.12(13)
S1 K1 N3 N2 2_645 . -78.61(17)
S1 K1 N3 N2 4 . -149.57(12)
S1 K1 N3 N2 3_655 . 108.41(12)
O3 K1 N3 N4 . . -85.14(12)
O1 K1 N3 N4 3_655 . 17.02(11)
O2 K1 N3 N4 4 . 122.00(12)
O2 K1 N3 N4 2_645 . 102.67(15)
O1 K1 N3 N4 2_645 . -122.57(13)
N4 K1 N3 N4 4_556 . -164.90(10)
O3 K1 N3 N4 4 . 77.09(11)
S1 K1 N3 N4 2_645 . 172.59(10)
S1 K1 N3 N4 4 . 101.63(11)
S1 K1 N3 N4 3_655 . -0.39(11)
N2 N3 N4 C5 . . 0.3(3)
K1 N3 N4 C5 . . 93.38(16)
N2 N3 N4 K1 . 4 -176.34(14)
K1 N3 N4 K1 . 4 -83.22(15)
N2 N3 N4 K1 . . -93.12(16)
O3 K1 N4 C5 . . -13.13(12)
O1 K1 N4 C5 3_655 . 91.89(12)
O2 K1 N4 C5 4 . -162.01(12)
O2 K1 N4 C5 2_645 . 131.29(13)
O1 K1 N4 C5 2_645 . 3.45(19)
N4 K1 N4 C5 4_556 . -89.85(12)
N3 K1 N4 C5 . . -105.21(17)
O3 K1 N4 C5 4 . 161.67(13)
S1 K1 N4 C5 4 . -177.58(12)
S1 K1 N4 C5 3_655 . 74.39(12)
O3 K1 N4 N3 . . 92.08(12)
O1 K1 N4 N3 3_655 . -162.90(11)
O2 K1 N4 N3 4 . -56.80(11)
O2 K1 N4 N3 2_645 . -123.50(13)
O1 K1 N4 N3 2_645 . 108.66(14)
N4 K1 N4 N3 4_556 . 15.36(11)
O3 K1 N4 N3 4 . -93.12(11)
S1 K1 N4 N3 4 . -72.37(11)
S1 K1 N4 N3 3_655 . 179.60(11)
O3 K1 N4 K1 . 4 -134.89(6)
O1 K1 N4 K1 3_655 4 -29.86(5)
O2 K1 N4 K1 4 4 76.24(5)
O2 K1 N4 K1 2_645 4 9.53(12)
O1 K1 N4 K1 2_645 4 -118.31(10)
N4 K1 N4 K1 4_556 4 148.39(6)
N3 K1 N4 K1 . 4 133.04(13)
O3 K1 N4 K1 4 4 39.91(4)
S1 K1 N4 K1 4 4 60.66(4)
S1 K1 N4 K1 3_655 4 -47.36(3)
N3 N4 C5 N1 . . -0.6(3)
K1 N4 C5 N1 4 . 176.49(12)
K1 N4 C5 N1 . . 85.98(17)
N2 N1 C5 N4 . . 0.7(2)
C6 N1 C5 N4 . . -176.20(18)
C5 N1 C6 C7 . . 113.1(2)
N2 N1 C6 C7 . . -63.4(2)
N1 C6 C7 S1 . . -76.3(2)
O3 S1 C7 C6 . . 65.72(18)
O1 S1 C7 C6 . . -55.82(16)
O2 S1 C7 C6 . . -174.02(14)
K1 S1 C7 C6 2_655 . -116.41(13)
K1 S1 C7 C6 4_556 . 140.73(12)
K1 S1 C7 C6 3_655 . -20.62(16)
